data_4511815
loop_
_publ_author_name
'Sonoda, Yoriko'
'Goto, Midori'
'Norikane, Yasuo'
'Azumi, Reiko'

_publ_section_title
;
 Crystal Structures and Fluorescence Spectroscopic Properties of
 Cyano-Substituted Diphenylhexatrienes
;
_journal_issue 9
_journal_name_full 'Crystal Growth &amp; Design'
_journal_page_first 4781
_journal_paper_doi 10.1021/cg5009363
_journal_volume 14
_journal_year 2014
_chemical_formula_sum 'C20 H14 N2'
_chemical_formula_weight 282.33
_chemical_name_systematic
;
 ?
;
_space_group_crystal_system triclinic
_space_group_IT_number 2
_space_group_name_Hall '-P 1'
_space_group_name_H-M_alt 'P -1'
_symmetry_space_group_name_Hall '-P 1'
_symmetry_space_group_name_H-M 'P -1'
_atom_sites_solution_hydrogens geom
_atom_sites_solution_primary direct
_audit_creation_method SHELXL-2014
_cell_angle_alpha 71.769(3)
_cell_angle_beta 79.633(3)
_cell_angle_gamma 78.979(3)
_cell_formula_units_Z 2
_cell_length_a 5.4806(16)
_cell_length_b 12.043(3)
_cell_length_c 12.301(4)
_cell_measurement_reflns_used 4538
_cell_measurement_temperature 183(2)
_cell_measurement_theta_max 28.45
_cell_measurement_theta_min 2.86
_cell_volume 750.6(4)
_computing_cell_refinement 'Bruker SAINT'
_computing_data_collection 'Bruker APRX II'
_computing_data_reduction 'Bruker SAINT'
_computing_publication_material 'SHELXL-2014 (Sheldrick, 2014)'
_computing_structure_refinement 'SHELXL-2014 (Sheldrick, 2014)'
_computing_structure_solution 'SHELXS-97 (Sheldric, 2008)'
_diffrn_ambient_temperature 183(2)
_diffrn_detector_area_resol_mean 8.333
_diffrn_measured_fraction_theta_full 0.989
_diffrn_measured_fraction_theta_max 0.986
_diffrn_measurement_device_type 'Bruker APEX-II CCD'
_diffrn_measurement_method '\f and \w scans'
_diffrn_radiation_type MoK\a
_diffrn_radiation_wavelength 0.71073
_diffrn_reflns_av_R_equivalents 0.0107
_diffrn_reflns_av_unetI/netI 0.0129
_diffrn_reflns_Laue_measured_fraction_full 0.989
_diffrn_reflns_Laue_measured_fraction_max 0.986
_diffrn_reflns_limit_h_max 6
_diffrn_reflns_limit_h_min -6
_diffrn_reflns_limit_k_max 14
_diffrn_reflns_limit_k_min -14
_diffrn_reflns_limit_l_max 15
_diffrn_reflns_limit_l_min -14
_diffrn_reflns_number 5819
_diffrn_reflns_point_group_measured_fraction_full 0.989
_diffrn_reflns_point_group_measured_fraction_max 0.986
_diffrn_reflns_theta_full 25.242
_diffrn_reflns_theta_max 25.997
_diffrn_reflns_theta_min 1.758
_diffrn_source 'rotating unit'
_exptl_absorpt_coefficient_mu 0.074
_exptl_absorpt_correction_T_max 0.9963
_exptl_absorpt_correction_T_min 0.9674
_exptl_absorpt_correction_type multi-scan
_exptl_absorpt_process_details sadabs
_exptl_crystal_colour colourless
_exptl_crystal_density_diffrn 1.249
_exptl_crystal_description rectangular
_exptl_crystal_F_000 296
_exptl_crystal_size_max 0.450
_exptl_crystal_size_mid 0.100
_exptl_crystal_size_min 0.050
_refine_diff_density_max 0.151
_refine_diff_density_min -0.185
_refine_diff_density_rms 0.038
_refine_ls_extinction_method none
_refine_ls_goodness_of_fit_ref 0.950
_refine_ls_hydrogen_treatment constr
_refine_ls_matrix_type full
_refine_ls_number_parameters 199
_refine_ls_number_reflns 2911
_refine_ls_number_restraints 0
_refine_ls_restrained_S_all 0.950
_refine_ls_R_factor_all 0.0362
_refine_ls_R_factor_gt 0.0331
_refine_ls_shift/su_max 0.000
_refine_ls_shift/su_mean 0.000
_refine_ls_structure_factor_coef Fsqd
_refine_ls_weighting_details 'w=1/[\s^2^(Fo^2^)+(0.0619P)^2^+0.1416P] where P=(Fo^2^+2Fc^2^)/3'
_refine_ls_weighting_scheme calc
_refine_ls_wR_factor_gt 0.0935
_refine_ls_wR_factor_ref 0.0965
_reflns_Friedel_coverage 0.000
_reflns_number_gt 2643
_reflns_number_total 2911
_reflns_threshold_expression 'I > 2\s(I)'
_cod_data_source_file cg5009363_si_003.cif
_cod_data_source_block shelx_sonoCNmeta
_cod_depositor_comments 'Adding full bibliography for 4511813--4511815.cif.'
_cod_database_code 4511815
_shelx_space_group_comment
;
The symmetry employed for this shelxl refinement is uniquely defined
by the following loop, which should always be used as a source of
symmetry information in preference to the above space-group names.
They are only intended as comments.
;
_shelx_estimated_absorpt_t_min 0.967
_shelx_estimated_absorpt_t_max 0.996
_shelxl_version_number 2014-3

loop_
_space_group_symop_operation_xyz
'x, y, z'
'-x, -y, -z'

loop_
_atom_site_label
_atom_site_type_symbol
_atom_site_fract_x
_atom_site_fract_y
_atom_site_fract_z
_atom_site_U_iso_or_equiv
_atom_site_adp_type
_atom_site_occupancy
_atom_site_site_symmetry_order
_atom_site_calc_flag
_atom_site_refinement_flags_posn
_atom_site_refinement_flags_adp
C1A C 0.81699(18) 0.22299(8) 0.64350(8) 0.0292(2) Uani 1 1 d . .
C2A C 0.8153(2) 0.24341(9) 0.74937(8) 0.0349(2) Uani 1 1 d . .
H2A H 0.6992 0.2102 0.8132 0.042 Uiso 1 1 calc R U
C3A C 0.9786(2) 0.31093(10) 0.76344(9) 0.0388(2) Uani 1 1 d . .
H3A H 0.9750 0.3224 0.8367 0.047 Uiso 1 1 calc R U
C4A C 1.14728(19) 0.36185(9) 0.67157(9) 0.0351(2) Uani 1 1 d . .
H4A H 1.2610 0.4076 0.6811 0.042 Uiso 1 1 calc R U
C5A C 1.14649(17) 0.34448(8) 0.56458(8) 0.0301(2) Uani 1 1 d . .
C6A C 0.98349(18) 0.27636(8) 0.55032(8) 0.0299(2) Uani 1 1 d . .
H6A H 0.9854 0.2660 0.4767 0.036 Uiso 1 1 calc R U
C7A C 0.65009(18) 0.14620(8) 0.63387(8) 0.0317(2) Uani 1 1 d . .
H7A H 0.5214 0.1258 0.6964 0.038 Uiso 1 1 calc R U
C8A C 0.66046(18) 0.10172(8) 0.54569(9) 0.0328(2) Uani 1 1 d . .
H8A H 0.7850 0.1226 0.4813 0.039 Uiso 1 1 calc R U
C9A C 0.49346(19) 0.02407(9) 0.54312(9) 0.0342(2) Uani 1 1 d . .
H9A H 0.3656 0.0056 0.6065 0.041 Uiso 1 1 calc R U
C10A C 1.32130(19) 0.39447(9) 0.46657(9) 0.0353(2) Uani 1 1 d . .
C1B C 0.90119(18) 0.18403(9) 0.15330(8) 0.0329(2) Uani 1 1 d . .
C2B C 1.0978(2) 0.16087(10) 0.21940(9) 0.0382(2) Uani 1 1 d . .
H2B H 1.1808 0.0822 0.2447 0.046 Uiso 1 1 calc R U
C3B C 1.1746(2) 0.24965(10) 0.24892(9) 0.0401(3) Uani 1 1 d . .
H3B H 1.3095 0.2313 0.2934 0.048 Uiso 1 1 calc R U
C4B C 1.05643(19) 0.36440(10) 0.21419(9) 0.0368(2) Uani 1 1 d . .
H4B H 1.1086 0.4256 0.2341 0.044 Uiso 1 1 calc R U
C5B C 0.85802(18) 0.38877(9) 0.14901(8) 0.0317(2) Uani 1 1 d . .
C6B C 0.78152(18) 0.30051(9) 0.11823(8) 0.0317(2) Uani 1 1 d . .
H6B H 0.6474 0.3193 0.0732 0.038 Uiso 1 1 calc R U
C7B C 0.8306(2) 0.08741(9) 0.12280(9) 0.0360(2) Uani 1 1 d . .
H7B H 0.9236 0.0114 0.1502 0.043 Uiso 1 1 calc R U
C8B C 0.64813(19) 0.09510(9) 0.06019(8) 0.0339(2) Uani 1 1 d . .
H8B H 0.5506 0.1700 0.0331 0.041 Uiso 1 1 calc R U
C9B C 0.59126(19) -0.00359(9) 0.03152(9) 0.0348(2) Uani 1 1 d . .
H9B H 0.6888 -0.0785 0.0588 0.042 Uiso 1 1 calc R U
C10B C 0.73156(19) 0.50833(9) 0.11187(8) 0.0347(2) Uani 1 1 d . .
N1A N 1.45992(19) 0.43095(9) 0.38739(8) 0.0482(3) Uani 1 1 d . .
N1B N 0.6346(2) 0.60359(8) 0.08208(8) 0.0458(3) Uani 1 1 d . .

loop_
_atom_site_aniso_label
_atom_site_aniso_U_11
_atom_site_aniso_U_22
_atom_site_aniso_U_33
_atom_site_aniso_U_23
_atom_site_aniso_U_13
_atom_site_aniso_U_12
C1A 0.0322(5) 0.0245(4) 0.0310(5) -0.0075(4) -0.0056(4) -0.0041(4)
C2A 0.0422(6) 0.0340(5) 0.0292(5) -0.0093(4) 0.0008(4) -0.0117(4)
C3A 0.0495(6) 0.0416(6) 0.0316(5) -0.0164(4) -0.0033(4) -0.0133(5)
C4A 0.0380(5) 0.0344(5) 0.0383(5) -0.0144(4) -0.0062(4) -0.0105(4)
C5A 0.0299(5) 0.0284(5) 0.0323(5) -0.0077(4) -0.0043(4) -0.0060(4)
C6A 0.0338(5) 0.0302(5) 0.0278(5) -0.0095(4) -0.0049(4) -0.0070(4)
C7A 0.0341(5) 0.0282(5) 0.0324(5) -0.0060(4) -0.0031(4) -0.0092(4)
C8A 0.0357(5) 0.0292(5) 0.0343(5) -0.0070(4) -0.0050(4) -0.0096(4)
C9A 0.0378(5) 0.0305(5) 0.0355(5) -0.0074(4) -0.0048(4) -0.0113(4)
C10A 0.0370(5) 0.0369(5) 0.0363(5) -0.0118(4) -0.0061(4) -0.0122(4)
C1B 0.0332(5) 0.0349(5) 0.0280(5) -0.0086(4) 0.0006(4) -0.0035(4)
C2B 0.0369(5) 0.0391(5) 0.0331(5) -0.0081(4) -0.0045(4) 0.0036(4)
C3B 0.0346(5) 0.0531(7) 0.0324(5) -0.0132(5) -0.0087(4) -0.0002(5)
C4B 0.0372(5) 0.0452(6) 0.0311(5) -0.0149(4) -0.0051(4) -0.0063(4)
C5B 0.0339(5) 0.0349(5) 0.0263(5) -0.0098(4) -0.0024(4) -0.0046(4)
C6B 0.0322(5) 0.0350(5) 0.0279(5) -0.0090(4) -0.0044(4) -0.0041(4)
C7B 0.0394(5) 0.0293(5) 0.0350(5) -0.0078(4) 0.0004(4) -0.0021(4)
C8B 0.0396(5) 0.0286(5) 0.0307(5) -0.0088(4) 0.0036(4) -0.0052(4)
C9B 0.0408(6) 0.0279(5) 0.0328(5) -0.0090(4) 0.0049(4) -0.0064(4)
C10B 0.0410(5) 0.0377(6) 0.0297(5) -0.0126(4) -0.0086(4) -0.0075(4)
N1A 0.0492(6) 0.0580(6) 0.0407(5) -0.0135(5) 0.0032(4) -0.0253(5)
N1B 0.0607(6) 0.0371(5) 0.0429(5) -0.0125(4) -0.0192(5) -0.0017(4)

loop_
_atom_type_symbol
_atom_type_description
_atom_type_scat_dispersion_real
_atom_type_scat_dispersion_imag
_atom_type_scat_source
C C 0.0033 0.0016 'International Tables Vol C Tables 4.2.6.8 and 6.1.1.4'
H H 0.0000 0.0000 'International Tables Vol C Tables 4.2.6.8 and 6.1.1.4'
N N 0.0061 0.0033 'International Tables Vol C Tables 4.2.6.8 and 6.1.1.4'

loop_
_geom_angle_atom_site_label_1
_geom_angle_atom_site_label_2
_geom_angle_atom_site_label_3
_geom_angle
_geom_angle_site_symmetry_1
C6A C1A C2A 117.90(9) .
C6A C1A C7A 122.31(9) .
C2A C1A C7A 119.78(9) .
C3A C2A C1A 121.55(9) .
C3A C2A H2A 119.2 .
C1A C2A H2A 119.2 .
C4A C3A C2A 120.50(9) .
C4A C3A H3A 119.8 .
C2A C3A H3A 119.8 .
C3A C4A C5A 118.46(9) .
C3A C4A H4A 120.8 .
C5A C4A H4A 120.8 .
C6A C5A C4A 121.17(9) .
C6A C5A C10A 118.32(9) .
C4A C5A C10A 120.48(9) .
C5A C6A C1A 120.38(9) .
C5A C6A H6A 119.8 .
C1A C6A H6A 119.8 .
C8A C7A C1A 126.54(9) .
C8A C7A H7A 116.7 .
C1A C7A H7A 116.7 .
C7A C8A C9A 123.63(10) .
C7A C8A H8A 118.2 .
C9A C8A H8A 118.2 .
C9A C9A C8A 124.27(12) 2_656
C9A C9A H9A 117.9 2_656
C8A C9A H9A 117.9 .
N1A C10A C5A 177.65(11) .
C6B C1B C2B 117.71(9) .
C6B C1B C7B 122.77(9) .
C2B C1B C7B 119.51(9) .
C3B C2B C1B 121.73(10) .
C3B C2B H2B 119.1 .
C1B C2B H2B 119.1 .
C4B C3B C2B 120.45(10) .
C4B C3B H3B 119.8 .
C2B C3B H3B 119.8 .
C3B C4B C5B 118.50(10) .
C3B C4B H4B 120.8 .
C5B C4B H4B 120.8 .
C6B C5B C4B 121.38(9) .
C6B C5B C10B 119.22(9) .
C4B C5B C10B 119.39(9) .
C5B C6B C1B 120.22(9) .
C5B C6B H6B 119.9 .
C1B C6B H6B 119.9 .
C8B C7B C1B 126.74(9) .
C8B C7B H7B 116.6 .
C1B C7B H7B 116.6 .
C7B C8B C9B 123.88(10) .
C7B C8B H8B 118.1 .
C9B C8B H8B 118.1 .
C9B C9B C8B 124.18(12) 2_655
C9B C9B H9B 117.9 2_655
C8B C9B H9B 117.9 .
N1B C10B C5B 179.03(11) .

loop_
_geom_bond_atom_site_label_1
_geom_bond_atom_site_label_2
_geom_bond_distance
_geom_bond_site_symmetry_2
C1A C6A 1.3951(14) .
C1A C2A 1.3971(14) .
C1A C7A 1.4618(13) .
C2A C3A 1.3839(14) .
C2A H2A 0.9500 .
C3A C4A 1.3837(15) .
C3A H3A 0.9500 .
C4A C5A 1.3966(14) .
C4A H4A 0.9500 .
C5A C6A 1.3888(13) .
C5A C10A 1.4438(14) .
C6A H6A 0.9500 .
C7A C8A 1.3402(15) .
C7A H7A 0.9500 .
C8A C9A 1.4386(14) .
C8A H8A 0.9500 .
C9A C9A 1.345(2) 2_656
C9A H9A 0.9500 .
C10A N1A 1.1455(14) .
C1B C6B 1.3984(14) .
C1B C2B 1.3995(15) .
C1B C7B 1.4637(15) .
C2B C3B 1.3864(16) .
C2B H2B 0.9500 .
C3B C4B 1.3783(16) .
C3B H3B 0.9500 .
C4B C5B 1.3986(14) .
C4B H4B 0.9500 .
C5B C6B 1.3886(14) .
C5B C10B 1.4433(14) .
C6B H6B 0.9500 .
C7B C8B 1.3412(15) .
C7B H7B 0.9500 .
C8B C9B 1.4414(15) .
C8B H8B 0.9500 .
C9B C9B 1.347(2) 2_655
C9B H9B 0.9500 .
C10B N1B 1.1432(14) .

loop_
_geom_torsion_atom_site_label_1
_geom_torsion_atom_site_label_2
_geom_torsion_atom_site_label_3
_geom_torsion_atom_site_label_4
_geom_torsion
_geom_torsion_site_symmetry_4
C6A C1A C2A C3A -2.20(15) .
C7A C1A C2A C3A 176.88(9) .
C1A C2A C3A C4A 0.92(16) .
C2A C3A C4A C5A 0.68(16) .
C3A C4A C5A C6A -0.95(15) .
C3A C4A C5A C10A -179.13(9) .
C4A C5A C6A C1A -0.36(15) .
C10A C5A C6A C1A 177.86(8) .
C2A C1A C6A C5A 1.90(14) .
C7A C1A C6A C5A -177.15(9) .
C6A C1A C7A C8A 11.68(16) .
C2A C1A C7A C8A -167.35(10) .
C1A C7A C8A C9A 178.40(9) .
C7A C8A C9A C9A -177.87(13) 2_656
C6B C1B C2B C3B -0.52(15) .
C7B C1B C2B C3B 178.90(9) .
C1B C2B C3B C4B 0.49(16) .
C2B C3B C4B C5B 0.13(15) .
C3B C4B C5B C6B -0.72(15) .
C3B C4B C5B C10B 179.93(9) .
C4B C5B C6B C1B 0.69(15) .
C10B C5B C6B C1B -179.96(9) .
C2B C1B C6B C5B -0.07(14) .
C7B C1B C6B C5B -179.47(9) .
C6B C1B C7B C8B -0.43(16) .
C2B C1B C7B C8B -179.82(10) .
C1B C7B C8B C9B 178.84(9) .
C7B C8B C9B C9B -179.84(12) 2_655
